data_7108634
loop_
_publ_author_name
'Qiong Yu'
'Shengming Ma'

_publ_section_title
;
 Lewis acid-catalyzed unexpected selective C-C bond cleavage: an efficient
 and mild construction of cyclopentenes
;
_journal_name_full Chem.Commun.
_journal_page_first 11784
_journal_paper_doi 10.1039/c2cc36672j
_journal_volume 48
_journal_year 2012
_chemical_formula_sum 'C14 H19 Cl O4'
_chemical_formula_weight 286.74
_chemical_name_systematic
;
?
;
_space_group_IT_number 14
_symmetry_cell_setting monoclinic
_symmetry_space_group_name_Hall '-P 2ybc'
_symmetry_space_group_name_H-M 'P 1 21/c 1'
_atom_sites_solution_hydrogens geom
_atom_sites_solution_primary direct
_atom_sites_solution_secondary difmap
_audit_creation_method SHELXL-97
_cell_angle_alpha 90.00
_cell_angle_beta 99.8110(10)
_cell_angle_gamma 90.00
_cell_formula_units_Z 8
_cell_length_a 10.4900(3)
_cell_length_b 14.2863(4)
_cell_length_c 20.8403(6)
_cell_measurement_temperature 296(2)
_cell_volume 3077.52(15)
_computing_structure_refinement 'SHELXL-97 (Sheldrick, 2008)'
_computing_structure_solution 'SHELXS-97 (Sheldrick, 2008)'
_diffrn_ambient_temperature 296(2)
_diffrn_measured_fraction_theta_full 0.999
_diffrn_measured_fraction_theta_max 0.999
_diffrn_radiation_monochromator graphite
_diffrn_radiation_source 'fine-focus sealed tube'
_diffrn_radiation_type MoK\a
_diffrn_radiation_wavelength 0.71073
_diffrn_reflns_av_R_equivalents 0.0459
_diffrn_reflns_av_sigmaI/netI 0.0296
_diffrn_reflns_limit_h_max 12
_diffrn_reflns_limit_h_min -12
_diffrn_reflns_limit_k_max 16
_diffrn_reflns_limit_k_min -16
_diffrn_reflns_limit_l_max 24
_diffrn_reflns_limit_l_min -24
_diffrn_reflns_number 35326
_diffrn_reflns_theta_full 25.01
_diffrn_reflns_theta_max 25.01
_diffrn_reflns_theta_min 1.74
_exptl_absorpt_coefficient_mu 0.255
_exptl_absorpt_correction_T_max 0.9924
_exptl_absorpt_correction_T_min 0.8961
_exptl_absorpt_correction_type multi-scan
_exptl_crystal_colour colorless
_exptl_crystal_density_diffrn 1.238
_exptl_crystal_density_method 'not measured'
_exptl_crystal_description block
_exptl_crystal_F_000 1216
_exptl_crystal_size_max 0.44
_exptl_crystal_size_mid 0.43
_exptl_crystal_size_min 0.03
_refine_diff_density_max 0.985
_refine_diff_density_min -0.469
_refine_diff_density_rms 0.059
_refine_ls_extinction_method none
_refine_ls_goodness_of_fit_ref 1.040
_refine_ls_hydrogen_treatment constr
_refine_ls_matrix_type full
_refine_ls_number_parameters 343
_refine_ls_number_reflns 5410
_refine_ls_number_restraints 0
_refine_ls_restrained_S_all 1.040
_refine_ls_R_factor_all 0.0964
_refine_ls_R_factor_gt 0.0693
_refine_ls_shift/su_max 0.000
_refine_ls_shift/su_mean 0.000
_refine_ls_structure_factor_coef Fsqd
_refine_ls_weighting_details 'calc w=1/[\s^2^(Fo^2^)+(0.1052P)^2^+3.2339P] where P=(Fo^2^+2Fc^2^)/3'
_refine_ls_weighting_scheme calc
_refine_ls_wR_factor_gt 0.1889
_refine_ls_wR_factor_ref 0.2146
_reflns_number_gt 3814
_reflns_number_total 5410
_reflns_threshold_expression >2sigma(I)
_cod_data_source_file c2cc36672j.txt
_cod_data_source_block z
_cod_original_sg_symbol_H-M P2(1)/c
_cod_database_code 7108634

loop_
_symmetry_equiv_pos_as_xyz
'x, y, z'
'-x, y+1/2, -z+1/2'
'-x, -y, -z'
'x, -y-1/2, z-1/2'

loop_
_atom_site_label
_atom_site_type_symbol
_atom_site_fract_x
_atom_site_fract_y
_atom_site_fract_z
_atom_site_U_iso_or_equiv
_atom_site_adp_type
_atom_site_occupancy
_atom_site_symmetry_multiplicity
_atom_site_calc_flag
_atom_site_refinement_flags
Cl1 Cl -0.18301(11) 0.86675(9) 0.09079(6) 0.0829(4) Uani 1 1 d .
Cl2 Cl 0.69503(10) 0.17808(9) 0.14228(8) 0.0956(5) Uani 1 1 d .
O5 O 0.6448(3) 0.3550(2) 0.25227(14) 0.0754(9) Uani 1 1 d .
O6 O 0.4547(2) 0.28230(18) 0.23471(11) 0.0548(6) Uani 1 1 d .
O7 O 0.4101(2) 0.50010(17) 0.17683(13) 0.0600(7) Uani 1 1 d .
H7A H 0.3440 0.5318 0.1715 0.072 Uiso 1 1 calc R
O8 O 0.2832(2) 0.40099(16) 0.11378(12) 0.0493(6) Uani 1 1 d .
C15 C 0.5108(3) 0.3632(2) 0.14571(15) 0.0377(7) Uani 1 1 d .
C16 C 0.6187(3) 0.4219(3) 0.12294(17) 0.0465(8) Uani 1 1 d .
H16A H 0.6008 0.4883 0.1254 0.056 Uiso 1 1 calc R
H16B H 0.7021 0.4087 0.1494 0.056 Uiso 1 1 calc R
C17 C 0.6165(3) 0.3924(3) 0.05416(17) 0.0492(9) Uani 1 1 d .
C18 C 0.5437(4) 0.3172(3) 0.03878(16) 0.0495(9) Uani 1 1 d .
C19 C 0.4829(3) 0.2822(2) 0.09477(15) 0.0399(7) Uani 1 1 d .
H19A H 0.3892 0.2795 0.0800 0.048 Uiso 1 1 calc R
C20 C 0.5275(3) 0.1855(2) 0.11635(18) 0.0474(8) Uani 1 1 d .
C21 C 0.4566(4) 0.1094(3) 0.1158(2) 0.0601(10) Uani 1 1 d .
C22 C 0.5107(6) 0.0139(3) 0.1347(3) 0.0997(18) Uani 1 1 d .
H22A H 0.6030 0.0179 0.1469 0.150 Uiso 1 1 calc R
H22B H 0.4895 -0.0281 0.0985 0.150 Uiso 1 1 calc R
H22C H 0.4742 -0.0092 0.1709 0.150 Uiso 1 1 calc R
C23 C 0.3127(5) 0.1120(4) 0.0948(4) 0.106(2) Uani 1 1 d .
H23A H 0.2860 0.1748 0.0830 0.159 Uiso 1 1 calc R
H23B H 0.2713 0.0913 0.1300 0.159 Uiso 1 1 calc R
H23C H 0.2886 0.0714 0.0580 0.159 Uiso 1 1 calc R
C24 C 0.3891(3) 0.4228(2) 0.14320(15) 0.0381(7) Uani 1 1 d .
C25 C 0.5479(3) 0.3329(2) 0.21654(16) 0.0433(8) Uani 1 1 d .
C26 C 0.4791(5) 0.2472(4) 0.3009(2) 0.0783(13) Uani 1 1 d .
H26A H 0.4059 0.2116 0.3090 0.118 Uiso 1 1 calc R
H26B H 0.4932 0.2989 0.3308 0.118 Uiso 1 1 calc R
H26C H 0.5544 0.2079 0.3069 0.118 Uiso 1 1 calc R
C27 C 0.5203(5) 0.2647(4) -0.0246(2) 0.0839(14) Uani 1 1 d .
H27A H 0.5658 0.2948 -0.0551 0.126 Uiso 1 1 calc R
H27B H 0.4294 0.2641 -0.0417 0.126 Uiso 1 1 calc R
H27C H 0.5508 0.2016 -0.0175 0.126 Uiso 1 1 calc R
C28 C 0.6935(5) 0.4457(3) 0.0123(2) 0.0775(13) Uani 1 1 d .
H28A H 0.6824 0.4178 -0.0302 0.116 Uiso 1 1 calc R
H28B H 0.7834 0.4441 0.0316 0.116 Uiso 1 1 calc R
H28C H 0.6643 0.5095 0.0086 0.116 Uiso 1 1 calc R
O1 O -0.0612(3) 0.6045(2) 0.20801(14) 0.0763(9) Uani 1 1 d .
O2 O -0.2297(3) 0.6347(2) 0.13119(16) 0.0778(9) Uani 1 1 d .
O3 O 0.0719(2) 0.50742(16) 0.10166(13) 0.0556(7) Uani 1 1 d .
H3B H 0.1375 0.4752 0.1065 0.067 Uiso 1 1 calc R
O4 O 0.2065(2) 0.61234(18) 0.15402(13) 0.0573(7) Uani 1 1 d .
C1 C 0.0191(4) 0.7361(3) 0.01349(19) 0.0646(11) Uani 1 1 d .
C2 C 0.0710(4) 0.7927(3) 0.0622(2) 0.0624(10) Uani 1 1 d .
C3 C 0.0363(3) 0.7609(2) 0.12700(19) 0.0522(9) Uani 1 1 d .
H3A H 0.1151 0.7584 0.1598 0.063 Uiso 1 1 calc R
C4 C -0.0135(3) 0.6588(2) 0.11048(16) 0.0411(7) Uani 1 1 d .
C5 C -0.0613(3) 0.6626(3) 0.03644(17) 0.0501(9) Uani 1 1 d .
H5A H -0.0486 0.6029 0.0163 0.060 Uiso 1 1 calc R
H5B H -0.1523 0.6790 0.0268 0.060 Uiso 1 1 calc R
C6 C -0.0589(3) 0.8255(3) 0.14991(19) 0.0516(9) Uani 1 1 d .
C7 C -0.0604(4) 0.8516(3) 0.2121(2) 0.0614(10) Uani 1 1 d .
C8 C 0.0376(5) 0.8164(4) 0.2677(2) 0.0836(14) Uani 1 1 d .
H8A H 0.0995 0.7777 0.2513 0.125 Uiso 1 1 calc R
H8B H -0.0052 0.7805 0.2967 0.125 Uiso 1 1 calc R
H8C H 0.0812 0.8686 0.2908 0.125 Uiso 1 1 calc R
C9 C -0.1608(5) 0.9144(4) 0.2318(3) 0.0958(18) Uani 1 1 d .
H9A H -0.2195 0.9343 0.1938 0.144 Uiso 1 1 calc R
H9B H -0.1198 0.9681 0.2540 0.144 Uiso 1 1 calc R
H9C H -0.2078 0.8811 0.2603 0.144 Uiso 1 1 calc R
C10 C 0.0244(5) 0.7462(4) -0.0569(2) 0.0878(15) Uani 1 1 d .
H10A H 0.0808 0.7972 -0.0630 0.132 Uiso 1 1 calc R
H10B H -0.0609 0.7587 -0.0804 0.132 Uiso 1 1 calc R
H10C H 0.0566 0.6894 -0.0728 0.132 Uiso 1 1 calc R
C11 C -0.1164(3) 0.6291(3) 0.14920(18) 0.0490(9) Uani 1 1 d .
C12 C -0.1473(6) 0.5835(5) 0.2550(3) 0.0992(18) Uani 1 1 d .
H12A H -0.0963 0.5668 0.2961 0.149 Uiso 1 1 calc R
H12B H -0.2030 0.5322 0.2391 0.149 Uiso 1 1 calc R
H12C H -0.1987 0.6376 0.2604 0.149 Uiso 1 1 calc R
C13 C 0.1005(3) 0.5913(2) 0.12487(16) 0.0407(7) Uani 1 1 d .
C14 C 0.1532(6) 0.8782(4) 0.0626(3) 0.0978(18) Uani 1 1 d .
H14A H 0.1674 0.8911 0.0191 0.147 Uiso 1 1 calc R
H14B H 0.2349 0.8680 0.0904 0.147 Uiso 1 1 calc R
H14C H 0.1103 0.9305 0.0785 0.147 Uiso 1 1 calc R

loop_
_atom_site_aniso_label
_atom_site_aniso_U_11
_atom_site_aniso_U_22
_atom_site_aniso_U_33
_atom_site_aniso_U_23
_atom_site_aniso_U_13
_atom_site_aniso_U_12
Cl1 0.0698(7) 0.0846(8) 0.0866(8) -0.0110(6) -0.0089(6) 0.0340(6)
Cl2 0.0453(6) 0.0660(7) 0.1646(14) 0.0098(8) -0.0137(7) 0.0115(5)
O5 0.0534(17) 0.112(3) 0.0554(16) 0.0129(16) -0.0064(13) -0.0100(16)
O6 0.0568(15) 0.0610(16) 0.0463(14) 0.0134(12) 0.0075(11) -0.0077(12)
O7 0.0502(14) 0.0507(15) 0.0736(17) -0.0223(13) -0.0055(12) 0.0097(12)
O8 0.0372(13) 0.0455(14) 0.0627(15) -0.0058(11) 0.0014(11) 0.0049(10)
C15 0.0363(16) 0.0371(17) 0.0396(17) 0.0013(13) 0.0057(13) -0.0010(13)
C16 0.0412(18) 0.0455(19) 0.054(2) 0.0019(16) 0.0107(15) -0.0058(15)
C17 0.049(2) 0.053(2) 0.0478(19) 0.0096(16) 0.0165(16) 0.0044(17)
C18 0.056(2) 0.054(2) 0.0399(18) -0.0007(16) 0.0117(16) 0.0039(17)
C19 0.0348(16) 0.0376(17) 0.0458(18) -0.0019(14) 0.0032(13) 0.0010(13)
C20 0.0429(18) 0.0392(19) 0.059(2) -0.0012(16) 0.0046(15) 0.0031(15)
C21 0.062(2) 0.044(2) 0.074(3) 0.0027(18) 0.011(2) -0.0020(18)
C22 0.118(4) 0.043(3) 0.133(5) 0.012(3) 0.009(4) 0.002(3)
C23 0.066(3) 0.075(3) 0.173(6) 0.011(4) 0.009(3) -0.026(3)
C24 0.0395(18) 0.0385(17) 0.0363(16) 0.0028(13) 0.0063(13) 0.0005(14)
C25 0.0383(18) 0.0468(19) 0.0440(18) 0.0033(15) 0.0041(15) 0.0058(15)
C26 0.098(3) 0.083(3) 0.055(2) 0.026(2) 0.015(2) 0.000(3)
C27 0.108(4) 0.092(4) 0.054(3) -0.020(2) 0.021(2) -0.007(3)
C28 0.086(3) 0.080(3) 0.074(3) 0.019(2) 0.039(2) -0.001(3)
O1 0.0717(19) 0.099(2) 0.0620(18) 0.0130(16) 0.0216(15) -0.0036(17)
O2 0.0534(18) 0.093(2) 0.089(2) 0.0060(17) 0.0172(16) -0.0054(16)
O3 0.0458(14) 0.0398(14) 0.0791(18) -0.0116(12) 0.0042(12) 0.0055(11)
O4 0.0432(14) 0.0504(15) 0.0738(17) -0.0156(12) -0.0028(12) 0.0098(11)
C1 0.059(2) 0.086(3) 0.052(2) -0.006(2) 0.0193(19) -0.005(2)
C2 0.062(2) 0.059(2) 0.070(3) -0.001(2) 0.024(2) -0.002(2)
C3 0.0411(19) 0.047(2) 0.068(2) -0.0138(17) 0.0058(17) 0.0035(15)
C4 0.0382(17) 0.0387(18) 0.0464(18) -0.0045(14) 0.0075(14) 0.0037(13)
C5 0.052(2) 0.049(2) 0.048(2) -0.0042(16) 0.0067(16) 0.0047(16)
C6 0.0422(19) 0.046(2) 0.062(2) -0.0104(17) -0.0038(16) 0.0043(15)
C7 0.053(2) 0.067(3) 0.063(2) -0.020(2) 0.0053(18) -0.0020(19)
C8 0.077(3) 0.112(4) 0.058(3) -0.022(3) -0.001(2) 0.001(3)
C9 0.077(3) 0.115(4) 0.098(4) -0.048(3) 0.019(3) 0.013(3)
C10 0.086(3) 0.124(4) 0.058(3) 0.002(3) 0.023(2) 0.013(3)
C11 0.043(2) 0.050(2) 0.055(2) -0.0052(16) 0.0116(16) 0.0040(16)
C12 0.106(4) 0.123(5) 0.078(3) 0.022(3) 0.042(3) -0.009(3)
C13 0.0404(18) 0.0414(19) 0.0418(17) -0.0052(14) 0.0108(14) 0.0032(14)
C14 0.107(4) 0.072(3) 0.125(5) -0.005(3) 0.050(4) -0.029(3)

loop_
_atom_type_symbol
_atom_type_description
_atom_type_scat_dispersion_real
_atom_type_scat_dispersion_imag
_atom_type_scat_source
C C 0.0033 0.0016 'International Tables Vol C Tables 4.2.6.8 and 6.1.1.4'
H H 0.0000 0.0000 'International Tables Vol C Tables 4.2.6.8 and 6.1.1.4'
O O 0.0106 0.0060 'International Tables Vol C Tables 4.2.6.8 and 6.1.1.4'
Cl Cl 0.1484 0.1585 'International Tables Vol C Tables 4.2.6.8 and 6.1.1.4'

loop_
_geom_angle_atom_site_label_1
_geom_angle_atom_site_label_2
_geom_angle_atom_site_label_3
_geom_angle
C25 O6 C26 116.3(3)
C24 O7 H7A 109.5
C25 C15 C24 105.4(2)
C25 C15 C16 111.8(3)
C24 C15 C16 109.7(3)
C25 C15 C19 115.8(3)
C24 C15 C19 109.3(2)
C16 C15 C19 104.8(2)
C17 C16 C15 104.4(3)
C17 C16 H16A 110.9
C15 C16 H16A 110.9
C17 C16 H16B 110.9
C15 C16 H16B 110.9
H16A C16 H16B 108.9
C18 C17 C16 112.0(3)
C18 C17 C28 128.2(4)
C16 C17 C28 119.7(4)
C17 C18 C27 128.2(4)
C17 C18 C19 112.6(3)
C27 C18 C19 119.1(3)
C20 C19 C18 112.7(3)
C20 C19 C15 117.7(3)
C18 C19 C15 103.0(3)
C20 C19 H19A 107.7
C18 C19 H19A 107.7
C15 C19 H19A 107.7
C21 C20 C19 127.6(3)
C21 C20 Cl2 119.3(3)
C19 C20 Cl2 113.1(2)
C20 C21 C23 121.4(4)
C20 C21 C22 124.0(4)
C23 C21 C22 114.5(4)
C21 C22 H22A 109.5
C21 C22 H22B 109.5
H22A C22 H22B 109.5
C21 C22 H22C 109.5
H22A C22 H22C 109.5
H22B C22 H22C 109.5
C21 C23 H23A 109.5
C21 C23 H23B 109.5
H23A C23 H23B 109.5
C21 C23 H23C 109.5
H23A C23 H23C 109.5
H23B C23 H23C 109.5
O8 C24 O7 123.0(3)
O8 C24 C15 124.1(3)
O7 C24 C15 112.9(3)
O5 C25 O6 123.9(3)
O5 C25 C15 125.4(3)
O6 C25 C15 110.7(3)
O6 C26 H26A 109.5
O6 C26 H26B 109.5
H26A C26 H26B 109.5
O6 C26 H26C 109.5
H26A C26 H26C 109.5
H26B C26 H26C 109.5
C18 C27 H27A 109.5
C18 C27 H27B 109.5
H27A C27 H27B 109.5
C18 C27 H27C 109.5
H27A C27 H27C 109.5
H27B C27 H27C 109.5
C17 C28 H28A 109.5
C17 C28 H28B 109.5
H28A C28 H28B 109.5
C17 C28 H28C 109.5
H28A C28 H28C 109.5
H28B C28 H28C 109.5
C11 O1 C12 117.0(4)
C13 O3 H3B 109.5
C2 C1 C5 111.4(3)
C2 C1 C10 127.7(4)
C5 C1 C10 120.6(4)
C1 C2 C14 131.0(4)
C1 C2 C3 111.4(3)
C14 C2 C3 117.6(4)
C6 C3 C2 111.8(3)
C6 C3 C4 115.4(3)
C2 C3 C4 101.7(3)
C6 C3 H3A 109.2
C2 C3 H3A 109.2
C4 C3 H3A 109.2
C11 C4 C13 109.0(3)
C11 C4 C5 113.8(3)
C13 C4 C5 109.3(3)
C11 C4 C3 112.6(3)
C13 C4 C3 108.9(3)
C5 C4 C3 103.1(3)
C1 C5 C4 104.1(3)
C1 C5 H5A 110.9
C4 C5 H5A 110.9
C1 C5 H5B 110.9
C4 C5 H5B 110.9
H5A C5 H5B 109.0
C7 C6 C3 126.4(3)
C7 C6 Cl1 117.2(3)
C3 C6 Cl1 116.3(3)
C6 C7 C9 123.6(4)
C6 C7 C8 122.1(4)
C9 C7 C8 114.3(4)
C7 C8 H8A 109.5
C7 C8 H8B 109.5
H8A C8 H8B 109.5
C7 C8 H8C 109.5
H8A C8 H8C 109.5
H8B C8 H8C 109.5
C7 C9 H9A 109.5
C7 C9 H9B 109.5
H9A C9 H9B 109.5
C7 C9 H9C 109.5
H9A C9 H9C 109.5
H9B C9 H9C 109.5
C1 C10 H10A 109.5
C1 C10 H10B 109.5
H10A C10 H10B 109.5
C1 C10 H10C 109.5
H10A C10 H10C 109.5
H10B C10 H10C 109.5
O2 C11 O1 125.0(4)
O2 C11 C4 125.4(4)
O1 C11 C4 109.4(3)
O1 C12 H12A 109.5
O1 C12 H12B 109.5
H12A C12 H12B 109.5
O1 C12 H12C 109.5
H12A C12 H12C 109.5
H12B C12 H12C 109.5
O4 C13 O3 123.1(3)
O4 C13 C4 124.3(3)
O3 C13 C4 112.5(3)
C2 C14 H14A 109.5
C2 C14 H14B 109.5
H14A C14 H14B 109.5
C2 C14 H14C 109.5
H14A C14 H14C 109.5
H14B C14 H14C 109.5

loop_
_geom_bond_atom_site_label_1
_geom_bond_atom_site_label_2
_geom_bond_distance
Cl1 C6 1.736(4)
Cl2 C20 1.751(4)
O5 C25 1.195(4)
O6 C25 1.322(4)
O6 C26 1.450(5)
O7 C24 1.306(4)
O7 H7A 0.8200
O8 C24 1.214(4)
C15 C25 1.524(4)
C15 C24 1.529(4)
C15 C16 1.547(4)
C15 C19 1.564(4)
C16 C17 1.491(5)
C16 H16A 0.9700
C16 H16B 0.9700
C17 C18 1.325(5)
C17 C28 1.494(5)
C18 C27 1.502(5)
C18 C19 1.507(5)
C19 C20 1.503(5)
C19 H19A 0.9800
C20 C21 1.317(5)
C21 C23 1.499(6)
C21 C22 1.504(6)
C22 H22A 0.9600
C22 H22B 0.9600
C22 H22C 0.9600
C23 H23A 0.9600
C23 H23B 0.9600
C23 H23C 0.9600
C26 H26A 0.9600
C26 H26B 0.9600
C26 H26C 0.9600
C27 H27A 0.9600
C27 H27B 0.9600
C27 H27C 0.9600
C28 H28A 0.9600
C28 H28B 0.9600
C28 H28C 0.9600
O1 C11 1.311(5)
O1 C12 1.471(5)
O2 C11 1.186(4)
O3 C13 1.308(4)
O3 H3B 0.8200
O4 C13 1.210(4)
C1 C2 1.339(6)
C1 C5 1.476(6)
C1 C10 1.485(6)
C2 C14 1.496(6)
C2 C3 1.525(6)
C3 C6 1.496(5)
C3 C4 1.568(5)
C3 H3A 0.9800
C4 C11 1.515(5)
C4 C13 1.526(4)
C4 C5 1.540(5)
C5 H5A 0.9700
C5 H5B 0.9700
C6 C7 1.351(5)
C7 C9 1.494(6)
C7 C8 1.499(6)
C8 H8A 0.9600
C8 H8B 0.9600
C8 H8C 0.9600
C9 H9A 0.9600
C9 H9B 0.9600
C9 H9C 0.9600
C10 H10A 0.9600
C10 H10B 0.9600
C10 H10C 0.9600
C12 H12A 0.9600
C12 H12B 0.9600
C12 H12C 0.9600
C14 H14A 0.9600
C14 H14B 0.9600
C14 H14C 0.9600

loop_
_geom_torsion_atom_site_label_1
_geom_torsion_atom_site_label_2
_geom_torsion_atom_site_label_3
_geom_torsion_atom_site_label_4
_geom_torsion
C25 C15 C16 C17 143.0(3)
C24 C15 C16 C17 -100.4(3)
C19 C15 C16 C17 16.8(3)
C15 C16 C17 C18 -11.1(4)
C15 C16 C17 C28 170.0(3)
C16 C17 C18 C27 -177.9(4)
C28 C17 C18 C27 0.8(7)
C16 C17 C18 C19 0.1(4)
C28 C17 C18 C19 178.8(4)
C17 C18 C19 C20 -117.0(3)
C27 C18 C19 C20 61.2(5)
C17 C18 C19 C15 10.8(4)
C27 C18 C19 C15 -171.0(4)
C25 C15 C19 C20 -15.6(4)
C24 C15 C19 C20 -134.4(3)
C16 C15 C19 C20 108.1(3)
C25 C15 C19 C18 -140.2(3)
C24 C15 C19 C18 101.0(3)
C16 C15 C19 C18 -16.6(3)
C18 C19 C20 C21 -118.2(4)
C15 C19 C20 C21 122.2(4)
C18 C19 C20 Cl2 59.8(4)
C15 C19 C20 Cl2 -59.9(4)
C19 C20 C21 C23 -2.9(7)
Cl2 C20 C21 C23 179.3(4)
C19 C20 C21 C22 176.3(4)
Cl2 C20 C21 C22 -1.6(6)
C25 C15 C24 O8 -114.3(3)
C16 C15 C24 O8 125.2(3)
C19 C15 C24 O8 10.8(4)
C25 C15 C24 O7 65.0(3)
C16 C15 C24 O7 -55.5(3)
C19 C15 C24 O7 -169.9(3)
C26 O6 C25 O5 -4.6(5)
C26 O6 C25 C15 178.7(3)
C24 C15 C25 O5 -115.4(4)
C16 C15 C25 O5 3.8(5)
C19 C15 C25 O5 123.7(4)
C24 C15 C25 O6 61.3(3)
C16 C15 C25 O6 -179.6(3)
C19 C15 C25 O6 -59.6(4)
C5 C1 C2 C14 -177.0(5)
C10 C1 C2 C14 -3.4(8)
C5 C1 C2 C3 2.7(5)
C10 C1 C2 C3 176.3(4)
C1 C2 C3 C6 -108.3(4)
C14 C2 C3 C6 71.4(5)
C1 C2 C3 C4 15.3(4)
C14 C2 C3 C4 -164.9(4)
C6 C3 C4 C11 -27.9(4)
C2 C3 C4 C11 -149.1(3)
C6 C3 C4 C13 -148.8(3)
C2 C3 C4 C13 89.9(3)
C6 C3 C4 C5 95.2(4)
C2 C3 C4 C5 -26.0(3)
C2 C1 C5 C4 -20.1(4)
C10 C1 C5 C4 165.8(4)
C11 C4 C5 C1 150.4(3)
C13 C4 C5 C1 -87.5(3)
C3 C4 C5 C1 28.2(3)
C2 C3 C6 C7 -142.1(4)
C4 C3 C6 C7 102.3(5)
C2 C3 C6 Cl1 40.7(4)
C4 C3 C6 Cl1 -74.9(4)
C3 C6 C7 C9 -178.2(4)
Cl1 C6 C7 C9 -1.0(6)
C3 C6 C7 C8 -0.4(7)
Cl1 C6 C7 C8 176.8(4)
C12 O1 C11 O2 -0.7(6)
C12 O1 C11 C4 173.4(4)
C13 C4 C11 O2 -144.3(4)
C5 C4 C11 O2 -22.1(5)
C3 C4 C11 O2 94.8(4)
C13 C4 C11 O1 41.6(4)
C5 C4 C11 O1 163.8(3)
C3 C4 C11 O1 -79.4(4)
C11 C4 C13 O4 -112.3(4)
C5 C4 C13 O4 122.8(4)
C3 C4 C13 O4 10.9(5)
C11 C4 C13 O3 68.3(3)
C5 C4 C13 O3 -56.6(4)
C3 C4 C13 O3 -168.6(3)
